data_7124073
loop_
_publ_author_name
'Wada, Yuya'
'Shinohara, Ken-ichi'
'Ikai, Tomoyuki'

_publ_section_title
;
 Optically active triptycenes containing hexa-peri-hexabenzocoronene units
;
_journal_name_full 'Chemical Communications'
_journal_paper_doi 10.1039/C9CC06025A
_journal_year 2019
_chemical_absolute_configuration 'CHOOSE rm ad rmad syn or unk'
_chemical_formula_moiety 'C132 H118'
_chemical_formula_sum 'C132 H118'
_chemical_formula_weight 1704.38
_space_group_crystal_system monoclinic
_space_group_IT_number 5
_space_group_name_Hall 'C 2y'
_space_group_name_H-M_alt 'C 1 2 1'
_symmetry_space_group_name_Hall 'C 2y'
_symmetry_space_group_name_H-M 'C 1 2 1'
_atom_sites_solution_hydrogens geom
_atom_sites_solution_primary direct
_atom_sites_solution_secondary difmap
_audit_update_record
;
2019-07-24 deposited with the CCDC.    2019-08-28 downloaded from the CCDC.
;
_cell_angle_alpha 90.0000
_cell_angle_beta 108.140(8)
_cell_angle_gamma 90.0000
_cell_formula_units_Z 2
_cell_length_a 56.145(2)
_cell_length_b 7.4648(2)
_cell_length_c 17.3511(12)
_cell_measurement_reflns_used 13274
_cell_measurement_temperature 100
_cell_measurement_theta_max 27.30
_cell_measurement_theta_min 3.10
_cell_volume 6910.6(7)
_computing_cell_refinement 'CrystalClear-SM Expert 2.0 r16'
_computing_data_collection 'CrystalClear-SM Expert 2.0 r16 (Rigaku, 2014)'
_computing_data_reduction 'CrystalClear-SM Expert 2.0 r16'
_computing_molecular_graphics 'CrystalStructure 4.3'
_computing_publication_material 'CrystalStructure 4.3 (Rigaku, 2018)'
_computing_structure_refinement 'SHELXL Version 2018/3 (Sheldrick, 2008)'
_computing_structure_solution 'SHELXT Version 2018/2 (Sheldrick, 2014)'
_diffrn_ambient_temperature 100
_diffrn_detector_area_resol_mean 7.111
_diffrn_measured_fraction_theta_full 0.964
_diffrn_measured_fraction_theta_max 0.953
_diffrn_measurement_device_type 'Rigaku Saturn724'
_diffrn_measurement_method \w
_diffrn_radiation_type 'Mo K\a'
_diffrn_radiation_wavelength 0.71075
_diffrn_reflns_av_R_equivalents 0.0552
_diffrn_reflns_av_unetI/netI 0.0847
_diffrn_reflns_Laue_measured_fraction_full 0.964
_diffrn_reflns_Laue_measured_fraction_max 0.953
_diffrn_reflns_limit_h_max 72
_diffrn_reflns_limit_h_min -72
_diffrn_reflns_limit_k_max 9
_diffrn_reflns_limit_k_min -9
_diffrn_reflns_limit_l_max 20
_diffrn_reflns_limit_l_min -21
_diffrn_reflns_number 38345
_diffrn_reflns_point_group_measured_fraction_full 0.949
_diffrn_reflns_point_group_measured_fraction_max 0.931
_diffrn_reflns_theta_full 25.242
_diffrn_reflns_theta_max 27.303
_diffrn_reflns_theta_min 3.054
_diffrn_standards_number 0
_exptl_absorpt_coefficient_mu 0.046
_exptl_absorpt_correction_T_max 0.992
_exptl_absorpt_correction_T_min 0.885
_exptl_absorpt_correction_type multi-scan
_exptl_absorpt_process_details 'REQAB (Rigaku, 1998)'
_exptl_crystal_colour yellow
_exptl_crystal_density_diffrn 0.819
_exptl_crystal_density_method 'not measured'
_exptl_crystal_description prism
_exptl_crystal_F_000 1820.00
_exptl_crystal_size_max 0.290
_exptl_crystal_size_mid 0.190
_exptl_crystal_size_min 0.180
_refine_diff_density_max 0.49
_refine_diff_density_min -0.38
_refine_ls_abs_structure_details
;
 Flack x determined using 2668 quotients [(I+)-(I-)]/[(I+)+(I-)]
 (Parsons, Flack and Wagner, Acta Cryst. B69 (2013) 249-259).
;
_refine_ls_abs_structure_Flack 3.9(10)
_refine_ls_extinction_method none
_refine_ls_goodness_of_fit_ref 1.073
_refine_ls_hydrogen_treatment constr
_refine_ls_number_parameters 595
_refine_ls_number_reflns 14531
_refine_ls_number_restraints 1078
_refine_ls_R_factor_all 0.1295
_refine_ls_R_factor_gt 0.0907
_refine_ls_shift/su_max 0.001
_refine_ls_structure_factor_coef Fsqd
_refine_ls_weighting_details 'w = 1/[\s^2^(Fo^2^)+(0.1374P)^2^+4.5596P] where P=(Fo^2^+2Fc^2^)/3'
_refine_ls_weighting_scheme calc
_refine_ls_wR_factor_gt 0.2418
_refine_ls_wR_factor_ref 0.2684
_reflns_Friedel_coverage 0.813
_reflns_Friedel_fraction_full 0.930
_reflns_Friedel_fraction_max 0.906
_reflns_number_gt 9205
_reflns_number_total 14531
_reflns_threshold_expression F^2^>2.0\s(F^2^)
_cod_data_source_file c9cc06025a3.cif
_cod_data_source_block 489_1018a_FS
_cod_database_code 7124073

loop_
_space_group_symop_id
_space_group_symop_operation_xyz
1 +X,+Y,+Z
2 -X,+Y,-Z
3 1/2+X,1/2+Y,+Z
4 1/2-X,1/2+Y,-Z

loop_
_atom_site_label
_atom_site_type_symbol
_atom_site_fract_x
_atom_site_fract_y
_atom_site_fract_z
_atom_site_U_iso_or_equiv
_atom_site_adp_type
_atom_site_occupancy
_atom_site_site_symmetry_order
_atom_site_calc_flag
_atom_site_refinement_flags_posn
_atom_site_refinement_flags_adp
C111 C 0.55982(9) 0.7084(7) 0.6610(3) 0.0267(12) Uani 1 1 d . U
C112 C 0.53478(9) 0.6605(7) 0.6536(3) 0.0260(12) Uani 1 1 d . U
H112 H 0.529018 0.662576 0.699626 0.031 Uiso 1 1 calc R U
C113 C 0.51878(8) 0.6104(7) 0.5779(3) 0.0202(10) Uani 1 1 d . U
C114 C 0.52649(8) 0.6198(7) 0.5078(3) 0.0192(10) Uani 1 1 d . U
C115 C 0.54987(9) 0.6869(8) 0.5117(3) 0.0263(11) Uani 1 1 d . U
C116 C 0.56744(9) 0.7140(7) 0.5902(3) 0.0247(11) Uani 1 1 d . U
C211 C 0.55806(9) 0.7239(7) 0.4403(3) 0.0231(11) Uani 1 1 d . U
C212 C 0.54098(8) 0.7533(7) 0.3660(3) 0.0241(11) Uani 1 1 d . U
H212 H 0.523648 0.756358 0.360958 0.029 Uiso 1 1 calc R U
C213 C 0.54849(9) 0.7795(8) 0.2963(3) 0.0282(11) Uani 1 1 d . U
C214 C 0.57315(9) 0.7757(8) 0.3041(3) 0.0290(12) Uani 1 1 d . U
H214 H 0.578138 0.784918 0.256693 0.035 Uiso 1 1 calc R U
C215 C 0.59146(8) 0.7587(7) 0.3787(3) 0.0233(11) Uani 1 1 d . U
C216 C 0.58420(8) 0.7365(7) 0.4507(3) 0.0220(10) Uani 1 1 d . U
C217 C 0.52793(8) 0.8052(9) 0.2137(3) 0.0305(12) Uani 1 1 d . U
C218 C 0.51058(10) 0.9596(10) 0.2172(4) 0.0401(15) Uani 1 1 d . U
H21A H 0.497753 0.973063 0.164217 0.048 Uiso 1 1 calc R U
H21B H 0.502477 0.934588 0.258541 0.048 Uiso 1 1 calc R U
H21C H 0.520325 1.070452 0.230932 0.048 Uiso 1 1 calc R U
C219 C 0.51264(11) 0.6256(10) 0.1922(4) 0.0413(15) Uani 1 1 d . U
H21D H 0.524004 0.527338 0.190171 0.050 Uiso 1 1 calc R U
H21E H 0.504635 0.599989 0.233764 0.050 Uiso 1 1 calc R U
H21F H 0.499763 0.637608 0.139299 0.050 Uiso 1 1 calc R U
C220 C 0.53931(10) 0.8298(12) 0.1437(3) 0.0507(19) Uani 1 1 d . U
H22A H 0.550355 0.728485 0.143079 0.061 Uiso 1 1 calc R U
H22B H 0.525793 0.835040 0.091861 0.061 Uiso 1 1 calc R U
H22C H 0.548971 0.941359 0.151748 0.061 Uiso 1 1 calc R U
C311 C 0.61863(8) 0.7635(8) 0.3892(3) 0.0247(11) Uani 1 1 d . U
C312 C 0.62705(9) 0.7645(9) 0.3227(3) 0.0340(13) Uani 1 1 d . U
H312 H 0.615146 0.756138 0.270137 0.041 Uiso 1 1 calc R U
C313 C 0.65243(9) 0.7775(10) 0.3295(3) 0.0364(13) Uani 1 1 d . U
C314 C 0.66976(9) 0.7833(9) 0.4047(3) 0.0349(13) Uani 1 1 d . U
H314 H 0.687066 0.792363 0.409949 0.042 Uiso 1 1 calc R U
C315 C 0.66200(8) 0.7759(8) 0.4758(3) 0.0268(11) Uani 1 1 d . U
C316 C 0.63641(8) 0.7682(7) 0.4690(3) 0.0245(10) Uani 1 1 d . U
C317 C 0.66028(9) 0.7796(12) 0.2517(3) 0.0491(16) Uani 1 1 d . U
C318 C 0.64714(16) 0.9152(17) 0.1975(5) 0.096(3) Uani 1 1 d . U
H31A H 0.629145 0.904273 0.189574 0.115 Uiso 1 1 calc R U
H31B H 0.653007 1.033250 0.220213 0.115 Uiso 1 1 calc R U
H31C H 0.650224 0.901343 0.145207 0.115 Uiso 1 1 calc R U
C319 C 0.65210(19) 0.5924(17) 0.2070(6) 0.101(3) Uani 1 1 d . U
H31D H 0.660778 0.494822 0.242510 0.121 Uiso 1 1 calc R U
H31E H 0.633948 0.577044 0.194284 0.121 Uiso 1 1 calc R U
H31F H 0.656548 0.590197 0.156677 0.121 Uiso 1 1 calc R U
C320 C 0.68831(10) 0.7827(15) 0.2687(4) 0.066(2) Uani 1 1 d . U
H32A H 0.695961 0.685779 0.306415 0.080 Uiso 1 1 calc R U
H32B H 0.692194 0.766158 0.217904 0.080 Uiso 1 1 calc R U
H32C H 0.694978 0.898064 0.292910 0.080 Uiso 1 1 calc R U
C411 C 0.68041(8) 0.7825(7) 0.5574(3) 0.0231(10) Uani 1 1 d . U
C412 C 0.70594(8) 0.7817(8) 0.5680(3) 0.0273(11) Uani 1 1 d . U
H412 H 0.711331 0.775274 0.521293 0.033 Uiso 1 1 calc R U
C413 C 0.72429(8) 0.7901(8) 0.6452(3) 0.0256(11) Uani 1 1 d . U
C414 C 0.71561(8) 0.7970(7) 0.7111(3) 0.0231(10) Uani 1 1 d . U
H414 H 0.727606 0.806609 0.763407 0.028 Uiso 1 1 calc R U
C415 C 0.68987(8) 0.7907(7) 0.7059(3) 0.0222(10) Uani 1 1 d . U
C416 C 0.67213(8) 0.7831(7) 0.6254(3) 0.0200(10) Uani 1 1 d . U
C417 C 0.75207(8) 0.8002(10) 0.6518(3) 0.0350(13) Uani 1 1 d . U
C418 C 0.75659(12) 0.9645(13) 0.6082(5) 0.070(2) Uani 1 1 d . U
H41A H 0.746442 0.958144 0.551008 0.084 Uiso 1 1 calc R U
H41B H 0.751916 1.071399 0.633004 0.084 Uiso 1 1 calc R U
H41C H 0.774376 0.971241 0.612270 0.084 Uiso 1 1 calc R U
C419 C 0.75881(13) 0.6373(14) 0.6076(6) 0.082(3) Uani 1 1 d . U
H41D H 0.756128 0.526577 0.634115 0.099 Uiso 1 1 calc R U
H41E H 0.748148 0.636780 0.550864 0.099 Uiso 1 1 calc R U
H41F H 0.776438 0.645137 0.609803 0.099 Uiso 1 1 calc R U
C420 C 0.76851(9) 0.8223(13) 0.7394(4) 0.056(2) Uani 1 1 d . U
H42A H 0.766366 0.718444 0.771140 0.068 Uiso 1 1 calc R U
H42B H 0.786105 0.831283 0.741369 0.068 Uiso 1 1 calc R U
H42C H 0.763645 0.931442 0.762103 0.068 Uiso 1 1 calc R U
C511 C 0.68164(8) 0.7943(7) 0.7755(3) 0.0196(9) Uani 1 1 d . U
C512 C 0.69866(8) 0.8017(7) 0.8541(3) 0.0239(10) Uani 1 1 d . U
H512 H 0.716061 0.798964 0.860113 0.029 Uiso 1 1 calc R U
C513 C 0.69152(8) 0.8130(7) 0.9240(3) 0.0251(11) Uani 1 1 d . U
C514 C 0.66540(8) 0.8047(8) 0.9121(3) 0.0259(11) Uani 1 1 d . U
H514 H 0.659812 0.806665 0.958499 0.031 Uiso 1 1 calc R U
C515 C 0.64752(8) 0.7940(7) 0.8358(3) 0.0220(10) Uani 1 1 d . U
C516 C 0.65560(8) 0.7890(7) 0.7660(3) 0.0215(10) Uani 1 1 d . U
C517 C 0.71014(9) 0.8167(9) 1.0097(3) 0.0348(13) Uani 1 1 d . U
C518 C 0.73705(9) 0.8288(11) 1.0075(3) 0.0457(17) Uani 1 1 d . U
H51A H 0.740802 0.723975 0.979301 0.055 Uiso 1 1 calc R U
H51B H 0.739052 0.937975 0.978752 0.055 Uiso 1 1 calc R U
H51C H 0.748589 0.832284 1.063055 0.055 Uiso 1 1 calc R U
C519 C 0.70724(14) 0.6437(12) 1.0552(4) 0.066(2) Uani 1 1 d . U
H51D H 0.710593 0.539152 1.025976 0.079 Uiso 1 1 calc R U
H51E H 0.719159 0.645921 1.110124 0.079 Uiso 1 1 calc R U
H51F H 0.690118 0.636519 1.058152 0.079 Uiso 1 1 calc R U
C520 C 0.70520(13) 0.9755(12) 1.0523(4) 0.061(2) Uani 1 1 d . U
H52A H 0.717074 0.978823 1.107313 0.073 Uiso 1 1 calc R U
H52B H 0.707186 1.083632 1.022859 0.073 Uiso 1 1 calc R U
H52C H 0.688053 0.969910 1.055080 0.073 Uiso 1 1 calc R U
C611 C 0.62074(8) 0.7882(8) 0.8281(3) 0.0238(10) Uani 1 1 d . U
C612 C 0.61188(9) 0.8007(9) 0.8935(3) 0.0316(12) Uani 1 1 d . U
H612 H 0.623395 0.819821 0.946045 0.038 Uiso 1 1 calc R U
C613 C 0.58689(9) 0.7863(11) 0.8846(3) 0.0395(13) Uani 1 1 d . U
C614 C 0.57019(9) 0.7599(9) 0.8098(3) 0.0338(13) Uani 1 1 d . U
H614 H 0.552872 0.750938 0.804545 0.041 Uiso 1 1 calc R U
C615 C 0.57760(8) 0.7456(8) 0.7412(3) 0.0272(12) Uani 1 1 d . U
C616 C 0.60348(8) 0.7644(8) 0.7487(3) 0.0268(11) Uani 1 1 d . U
C617 C 0.57904(10) 0.8141(14) 0.9622(4) 0.0602(19) Uani 1 1 d . U
C618 C 0.58900(14) 0.9662(17) 1.0099(6) 0.093(3) Uani 1 1 d . U
H61A H 0.607199 0.969748 1.020829 0.111 Uiso 1 1 calc R U
H61B H 0.581476 1.074852 0.980574 0.111 Uiso 1 1 calc R U
H61C H 0.585211 0.959601 1.061254 0.111 Uiso 1 1 calc R U
C619 C 0.58934(18) 0.6479(17) 1.0173(6) 0.096(3) Uani 1 1 d . U
H61D H 0.582975 0.537913 0.987075 0.115 Uiso 1 1 calc R U
H61E H 0.607697 0.648086 1.033917 0.115 Uiso 1 1 calc R U
H61F H 0.583803 0.653489 1.065549 0.115 Uiso 1 1 calc R U
C620 C 0.55028(12) 0.7996(17) 0.9424(4) 0.079(3) Uani 1 1 d . U
H62A H 0.544248 0.692575 0.909439 0.094 Uiso 1 1 calc R U
H62B H 0.546050 0.790967 0.993011 0.094 Uiso 1 1 calc R U
H62C H 0.542315 0.906217 0.912331 0.094 Uiso 1 1 calc R U
C711 C 0.59413(8) 0.7421(7) 0.5999(3) 0.0224(11) Uani 1 1 d . U
C712 C 0.60172(9) 0.7449(7) 0.5306(3) 0.0234(11) Uani 1 1 d . U
C713 C 0.62781(8) 0.7617(7) 0.5394(3) 0.0200(10) Uani 1 1 d . U
C714 C 0.64601(8) 0.7732(7) 0.6180(3) 0.0214(10) Uani 1 1 d . U
C715 C 0.63782(8) 0.7747(7) 0.6859(3) 0.0202(10) Uani 1 1 d . U
C716 C 0.61167(8) 0.7569(7) 0.6780(3) 0.0221(10) Uani 1 1 d . U
C811 C 0.50688(8) 0.5182(7) 0.4360(3) 0.0167(10) Uani 1 1 d . U
H811 H 0.511995 0.514868 0.385704 0.020 Uiso 1 1 calc R U
C812 C 0.50426(7) 0.3378(7) 0.4667(3) 0.0203(10) Uani 1 1 d . U
C813 C 0.50865(9) 0.1833(7) 0.4330(3) 0.0280(12) Uani 1 1 d . U
H813 H 0.514843 0.184553 0.387905 0.034 Uiso 1 1 calc R U
C814 C 0.50368(10) 0.0157(8) 0.4671(4) 0.0331(13) Uani 1 1 d . U
H814 H 0.505687 -0.094465 0.442436 0.040 Uiso 1 1 calc R U

loop_
_atom_site_aniso_label
_atom_site_aniso_U_11
_atom_site_aniso_U_22
_atom_site_aniso_U_33
_atom_site_aniso_U_23
_atom_site_aniso_U_13
_atom_site_aniso_U_12
C111 0.015(2) 0.042(3) 0.020(3) 0.003(2) 0.0004(19) -0.003(2)
C112 0.020(2) 0.039(3) 0.019(3) -0.001(2) 0.006(2) -0.003(2)
C113 0.016(2) 0.031(3) 0.012(2) 0.003(2) 0.0019(18) 0.0032(19)
C114 0.018(2) 0.026(2) 0.013(2) -0.0001(19) 0.0036(18) 0.0006(18)
C115 0.021(2) 0.040(3) 0.019(3) 0.001(2) 0.0069(19) 0.000(2)
C116 0.013(2) 0.038(3) 0.019(3) 0.001(2) 0.0001(18) -0.0016(19)
C211 0.020(2) 0.031(3) 0.019(3) 0.002(2) 0.0073(19) -0.0012(19)
C212 0.013(2) 0.038(3) 0.022(3) -0.003(2) 0.0057(18) -0.006(2)
C213 0.022(2) 0.048(3) 0.011(2) -0.002(2) 0.0010(18) -0.005(2)
C214 0.025(2) 0.055(3) 0.012(3) 0.004(2) 0.0137(18) 0.000(2)
C215 0.021(2) 0.034(3) 0.013(2) -0.001(2) 0.0026(17) -0.001(2)
C216 0.018(2) 0.034(3) 0.013(2) -0.004(2) 0.0029(17) 0.0007(19)
C217 0.015(2) 0.063(4) 0.012(2) 0.004(3) 0.0026(17) 0.002(2)
C218 0.024(3) 0.079(4) 0.012(3) 0.002(3) -0.002(2) 0.000(3)
C219 0.032(3) 0.076(4) 0.013(3) -0.004(3) 0.003(2) -0.008(3)
C220 0.025(3) 0.109(6) 0.016(3) 0.001(4) 0.003(2) -0.002(3)
C311 0.019(2) 0.041(3) 0.015(2) 0.000(2) 0.0063(17) -0.001(2)
C312 0.019(2) 0.068(4) 0.015(3) -0.005(3) 0.0044(18) 0.005(3)
C313 0.021(2) 0.071(4) 0.019(3) 0.000(3) 0.0093(19) 0.001(3)
C314 0.016(2) 0.065(4) 0.025(3) 0.007(3) 0.0092(19) -0.002(3)
C315 0.019(2) 0.042(3) 0.019(3) 0.001(2) 0.0050(18) 0.006(2)
C316 0.020(2) 0.036(3) 0.017(2) 0.004(2) 0.0062(18) -0.001(2)
C317 0.021(2) 0.110(5) 0.018(3) -0.002(3) 0.009(2) 0.001(3)
C318 0.062(5) 0.196(9) 0.036(5) 0.053(6) 0.026(4) 0.043(6)
C319 0.097(7) 0.162(8) 0.067(7) -0.054(6) 0.059(6) -0.040(6)
C320 0.022(3) 0.154(8) 0.030(4) 0.014(5) 0.017(2) 0.009(4)
C411 0.0135(19) 0.035(3) 0.021(2) 0.002(2) 0.0063(17) 0.005(2)
C412 0.0129(19) 0.050(3) 0.019(3) -0.009(2) 0.0038(17) -0.003(2)
C413 0.0127(19) 0.046(3) 0.017(3) -0.004(2) 0.0032(17) -0.003(2)
C414 0.0134(19) 0.038(3) 0.015(2) 0.005(2) 0.0005(16) -0.003(2)
C415 0.0131(18) 0.037(3) 0.015(2) -0.002(2) 0.0016(16) 0.001(2)
C416 0.0159(19) 0.030(2) 0.013(2) -0.002(2) 0.0020(16) -0.005(2)
C417 0.013(2) 0.073(4) 0.019(3) -0.004(3) 0.0055(18) -0.004(3)
C418 0.016(3) 0.119(6) 0.076(6) 0.041(5) 0.016(3) -0.002(3)
C419 0.021(3) 0.124(7) 0.098(7) -0.056(6) 0.012(4) 0.016(4)
C420 0.017(2) 0.117(6) 0.031(3) -0.001(4) 0.001(2) -0.010(4)
C511 0.0181(19) 0.029(2) 0.010(2) -0.001(2) 0.0024(16) -0.002(2)
C512 0.017(2) 0.038(3) 0.015(2) 0.004(2) 0.0027(17) 0.000(2)
C513 0.020(2) 0.041(3) 0.011(2) 0.002(2) -0.0013(17) -0.008(2)
C514 0.023(2) 0.039(3) 0.014(2) 0.006(2) 0.0029(18) 0.003(2)
C515 0.023(2) 0.028(2) 0.016(2) 0.000(2) 0.0064(17) 0.002(2)
C516 0.0164(19) 0.033(3) 0.014(2) -0.003(2) 0.0026(16) -0.003(2)
C517 0.023(2) 0.063(4) 0.014(3) 0.000(3) -0.0006(19) -0.007(3)
C518 0.025(3) 0.088(5) 0.019(3) 0.005(3) -0.001(2) 0.005(3)
C519 0.047(4) 0.104(6) 0.028(4) 0.032(4) -0.014(3) -0.013(4)
C520 0.033(4) 0.114(6) 0.031(4) -0.033(4) 0.004(3) -0.009(4)
C611 0.019(2) 0.038(3) 0.014(2) -0.001(2) 0.0056(17) 0.001(2)
C612 0.024(2) 0.058(3) 0.010(2) -0.003(3) 0.0016(18) 0.003(3)
C613 0.025(2) 0.078(4) 0.018(3) 0.005(3) 0.0091(19) -0.004(3)
C614 0.019(2) 0.067(4) 0.018(3) -0.002(3) 0.0085(19) -0.007(2)
C615 0.013(2) 0.056(3) 0.012(2) 0.003(2) 0.0028(17) 0.000(2)
C616 0.015(2) 0.048(3) 0.017(2) 0.006(2) 0.0047(17) 0.000(2)
C617 0.027(3) 0.135(6) 0.016(3) -0.001(4) 0.004(2) 0.006(4)
C618 0.033(4) 0.195(8) 0.052(6) -0.041(6) 0.016(4) -0.002(5)
C619 0.077(5) 0.166(7) 0.058(6) 0.040(5) 0.040(5) -0.001(5)
C620 0.045(3) 0.169(8) 0.031(4) -0.004(5) 0.025(3) -0.009(5)
C711 0.0101(19) 0.033(3) 0.020(3) -0.001(2) -0.0008(17) 0.0028(18)
C712 0.019(2) 0.032(3) 0.016(2) 0.003(2) 0.0006(18) 0.004(2)
C713 0.0162(19) 0.028(2) 0.014(2) -0.006(2) 0.0030(17) -0.0035(19)
C714 0.0152(19) 0.034(3) 0.014(2) -0.001(2) 0.0031(16) -0.002(2)
C715 0.0150(19) 0.027(2) 0.017(2) -0.004(2) 0.0027(17) 0.000(2)
C716 0.016(2) 0.031(3) 0.019(3) -0.004(2) 0.0057(17) -0.001(2)
C811 0.0101(19) 0.034(2) 0.008(2) 0.0074(18) 0.0053(16) 0.0002(17)
C812 0.0107(19) 0.026(2) 0.022(3) 0.002(2) 0.0026(17) -0.0011(18)
C813 0.023(2) 0.034(3) 0.025(3) 0.000(2) 0.004(2) 0.002(2)
C814 0.029(3) 0.031(3) 0.040(4) -0.001(2) 0.011(2) 0.001(2)

loop_
_atom_type_symbol
_atom_type_description
_atom_type_scat_dispersion_real
_atom_type_scat_dispersion_imag
_atom_type_scat_source
C C 0.0033 0.0016
;
International Tables for Crystallography
(Vol. C, Tables 4.2.6.8 and 6.1.1.4)
;
H H 0.0000 0.0000
;
International Tables for Crystallography
(Vol. C, Table 6.1.1.4)
;

loop_
_geom_angle_atom_site_label_1
_geom_angle_atom_site_label_2
_geom_angle_atom_site_label_3
_geom_angle
_geom_angle_site_symmetry_1
_geom_angle_site_symmetry_3
C112 C111 C116 119.1(5) . .
C112 C111 C615 119.8(5) . .
C116 C111 C615 121.1(4) . .
C113 C112 C111 118.9(5) . .
C113 C112 H112 120.5 . .
C111 C112 H112 120.5 . .
C112 C113 C114 121.2(4) . .
C112 C113 C811 124.3(5) . 2_656
C114 C113 C811 114.0(4) . 2_656
C115 C114 C113 121.0(5) . .
C115 C114 C811 129.0(5) . .
C113 C114 C811 109.3(4) . .
C114 C115 C116 117.4(5) . .
C114 C115 C211 124.4(5) . .
C116 C115 C211 118.2(4) . .
C111 C116 C115 121.1(4) . .
C111 C116 C711 118.4(4) . .
C115 C116 C711 120.5(5) . .
C212 C211 C216 120.1(5) . .
C212 C211 C115 120.9(4) . .
C216 C211 C115 118.9(4) . .
C211 C212 C213 121.5(4) . .
C211 C212 H212 119.3 . .
C213 C212 H212 119.3 . .
C214 C213 C212 118.9(4) . .
C214 C213 C217 122.8(4) . .
C212 C213 C217 118.3(4) . .
C213 C214 C215 122.4(5) . .
C213 C214 H214 118.8 . .
C215 C214 H214 118.8 . .
C214 C215 C216 119.5(4) . .
C214 C215 C311 123.4(4) . .
C216 C215 C311 117.1(4) . .
C211 C216 C712 119.8(4) . .
C211 C216 C215 117.1(4) . .
C712 C216 C215 122.8(4) . .
C218 C217 C213 111.1(5) . .
C218 C217 C220 111.5(5) . .
C213 C217 C220 111.7(4) . .
C218 C217 C219 110.2(4) . .
C213 C217 C219 108.0(5) . .
C220 C217 C219 104.0(5) . .
C217 C218 H21A 109.5 . .
C217 C218 H21B 109.5 . .
H21A C218 H21B 109.5 . .
C217 C218 H21C 109.5 . .
H21A C218 H21C 109.5 . .
H21B C218 H21C 109.5 . .
C217 C219 H21D 109.5 . .
C217 C219 H21E 109.5 . .
H21D C219 H21E 109.5 . .
C217 C219 H21F 109.5 . .
H21D C219 H21F 109.5 . .
H21E C219 H21F 109.5 . .
C217 C220 H22A 109.5 . .
C217 C220 H22B 109.5 . .
H22A C220 H22B 109.5 . .
C217 C220 H22C 109.5 . .
H22A C220 H22C 109.5 . .
H22B C220 H22C 109.5 . .
C312 C311 C316 119.4(4) . .
C312 C311 C215 120.4(4) . .
C316 C311 C215 120.1(4) . .
C311 C312 C313 122.5(5) . .
C311 C312 H312 118.8 . .
C313 C312 H312 118.8 . .
C314 C313 C312 119.3(5) . .
C314 C313 C317 121.5(4) . .
C312 C313 C317 119.2(5) . .
C313 C314 C315 120.3(4) . .
C313 C314 H314 119.8 . .
C315 C314 H314 119.8 . .
C316 C315 C314 120.4(4) . .
C316 C315 C411 118.4(4) . .
C314 C315 C411 121.1(4) . .
C315 C316 C311 118.0(4) . .
C315 C316 C713 122.1(4) . .
C311 C316 C713 119.9(4) . .
C318 C317 C320 114.4(7) . .
C318 C317 C313 110.8(6) . .
C320 C317 C313 113.2(5) . .
C318 C317 C319 106.8(7) . .
C320 C317 C319 103.5(7) . .
C313 C317 C319 107.4(6) . .
C317 C318 H31A 109.5 . .
C317 C318 H31B 109.5 . .
H31A C318 H31B 109.5 . .
C317 C318 H31C 109.5 . .
H31A C318 H31C 109.5 . .
H31B C318 H31C 109.5 . .
C317 C319 H31D 109.5 . .
C317 C319 H31E 109.5 . .
H31D C319 H31E 109.5 . .
C317 C319 H31F 109.5 . .
H31D C319 H31F 109.5 . .
H31E C319 H31F 109.5 . .
C317 C320 H32A 109.5 . .
C317 C320 H32B 109.5 . .
H32A C320 H32B 109.5 . .
C317 C320 H32C 109.5 . .
H32A C320 H32C 109.5 . .
H32B C320 H32C 109.5 . .
C412 C411 C416 119.4(4) . .
C412 C411 C315 120.9(4) . .
C416 C411 C315 119.6(4) . .
C411 C412 C413 122.8(4) . .
C411 C412 H412 118.6 . .
C413 C412 H412 118.6 . .
C414 C413 C412 116.5(4) . .
C414 C413 C417 123.6(4) . .
C412 C413 C417 119.8(4) . .
C413 C414 C415 124.2(4) . .
C413 C414 H414 117.9 . .
C415 C414 H414 117.9 . .
C511 C415 C414 122.6(4) . .
C511 C415 C416 121.0(4) . .
C414 C415 C416 116.4(4) . .
C411 C416 C714 121.7(4) . .
C411 C416 C415 120.5(4) . .
C714 C416 C415 117.8(4) . .
C418 C417 C420 105.6(6) . .
C418 C417 C413 109.3(5) . .
C420 C417 C413 111.5(4) . .
C418 C417 C419 106.7(6) . .
C420 C417 C419 114.5(6) . .
C413 C417 C419 109.0(5) . .
C417 C418 H41A 109.5 . .
C417 C418 H41B 109.5 . .
H41A C418 H41B 109.5 . .
C417 C418 H41C 109.5 . .
H41A C418 H41C 109.5 . .
H41B C418 H41C 109.5 . .
C417 C419 H41D 109.5 . .
C417 C419 H41E 109.5 . .
H41D C419 H41E 109.5 . .
C417 C419 H41F 109.5 . .
H41D C419 H41F 109.5 . .
H41E C419 H41F 109.5 . .
C417 C420 H42A 109.5 . .
C417 C420 H42B 109.5 . .
H42A C420 H42B 109.5 . .
C417 C420 H42C 109.5 . .
H42A C420 H42C 109.5 . .
H42B C420 H42C 109.5 . .
C512 C511 C415 121.6(4) . .
C512 C511 C516 118.6(4) . .
C415 C511 C516 119.7(4) . .
C513 C512 C511 123.8(4) . .
C513 C512 H512 118.1 . .
C511 C512 H512 118.1 . .
C512 C513 C514 115.9(4) . .
C512 C513 C517 123.5(4) . .
C514 C513 C517 120.4(4) . .
C515 C514 C513 123.2(4) . .
C515 C514 H514 118.4 . .
C513 C514 H514 118.4 . .
C514 C515 C516 119.1(4) . .
C514 C515 C611 120.2(4) . .
C516 C515 C611 120.8(4) . .
C511 C516 C515 119.4(4) . .
C511 C516 C715 119.6(4) . .
C515 C516 C715 121.0(4) . .
C520 C517 C513 109.0(5) . .
C520 C517 C518 108.0(5) . .
C513 C517 C518 111.1(4) . .
C520 C517 C519 110.5(6) . .
C513 C517 C519 109.4(5) . .
C518 C517 C519 108.9(5) . .
C517 C518 H51A 109.5 . .
C517 C518 H51B 109.5 . .
H51A C518 H51B 109.5 . .
C517 C518 H51C 109.5 . .
H51A C518 H51C 109.5 . .
H51B C518 H51C 109.5 . .
C517 C519 H51D 109.5 . .
C517 C519 H51E 109.5 . .
H51D C519 H51E 109.5 . .
C517 C519 H51F 109.5 . .
H51D C519 H51F 109.5 . .
H51E C519 H51F 109.5 . .
C517 C520 H52A 109.5 . .
C517 C520 H52B 109.5 . .
H52A C520 H52B 109.5 . .
C517 C520 H52C 109.5 . .
H52A C520 H52C 109.5 . .
H52B C520 H52C 109.5 . .
C612 C611 C616 119.5(4) . .
C612 C611 C515 123.0(4) . .
C616 C611 C515 117.4(4) . .
C613 C612 C611 121.5(5) . .
C613 C612 H612 119.2 . .
C611 C612 H612 119.2 . .
C614 C613 C612 119.9(5) . .
C614 C613 C617 123.3(4) . .
C612 C613 C617 116.7(5) . .
C613 C614 C615 122.0(4) . .
C613 C614 H614 119.0 . .
C615 C614 H614 119.0 . .
C614 C615 C616 119.0(4) . .
C614 C615 C111 122.3(4) . .
C616 C615 C111 118.6(4) . .
C611 C616 C615 117.9(4) . .
C611 C616 C716 121.7(4) . .
C615 C616 C716 120.4(4) . .
C618 C617 C620 112.4(7) . .
C618 C617 C613 116.5(7) . .
C620 C617 C613 110.9(5) . .
C618 C617 C619 106.0(7) . .
C620 C617 C619 104.0(8) . .
C613 C617 C619 105.9(7) . .
C617 C618 H61A 109.5 . .
C617 C618 H61B 109.5 . .
H61A C618 H61B 109.5 . .
C617 C618 H61C 109.5 . .
H61A C618 H61C 109.5 . .
H61B C618 H61C 109.5 . .
C617 C619 H61D 109.5 . .
C617 C619 H61E 109.5 . .
H61D C619 H61E 109.5 . .
C617 C619 H61F 109.5 . .
H61D C619 H61F 109.5 . .
H61E C619 H61F 109.5 . .
C617 C620 H62A 109.5 . .
C617 C620 H62B 109.5 . .
H62A C620 H62B 109.5 . .
C617 C620 H62C 109.5 . .
H62A C620 H62C 109.5 . .
H62B C620 H62C 109.5 . .
C712 C711 C716 121.2(4) . .
C712 C711 C116 118.5(4) . .
C716 C711 C116 120.2(4) . .
C711 C712 C216 122.2(4) . .
C711 C712 C713 119.1(4) . .
C216 C712 C713 118.7(4) . .
C712 C713 C714 120.7(4) . .
C712 C713 C316 120.8(4) . .
C714 C713 C316 118.4(4) . .
C715 C714 C713 118.8(4) . .
C715 C714 C416 121.5(4) . .
C713 C714 C416 119.7(4) . .
C714 C715 C716 121.1(4) . .
C714 C715 C516 120.3(4) . .
C716 C715 C516 118.6(4) . .
C711 C716 C715 119.0(4) . .
C711 C716 C616 120.6(4) . .
C715 C716 C616 120.2(4) . .
C812 C811 C113 105.7(4) . 2_656
C812 C811 C114 106.1(4) . .
C113 C811 C114 107.2(4) 2_656 .
C812 C811 H811 112.4 . .
C113 C811 H811 112.4 2_656 .
C114 C811 H811 112.4 . .
C813 C812 C812 121.3(3) . 2_656
C813 C812 C811 124.9(5) . .
C812 C812 C811 113.8(3) 2_656 .
C812 C813 C814 118.4(5) . .
C812 C813 H813 120.8 . .
C814 C813 H813 120.8 . .
C814 C814 C813 120.1(3) 2_656 .
C814 C814 H814 119.9 2_656 .
C813 C814 H814 119.9 . .

loop_
_geom_bond_atom_site_label_1
_geom_bond_atom_site_label_2
_geom_bond_distance
_geom_bond_site_symmetry_2
C111 C112 1.417(6) .
C111 C116 1.422(8) .
C111 C615 1.465(7) .
C112 C113 1.392(7) .
C112 H112 0.9500 .
C113 C114 1.415(7) .
C113 C811 1.546(6) 2_656
C114 C115 1.387(7) .
C114 C811 1.577(7) .
C115 C116 1.426(7) .
C115 C211 1.475(7) .
C116 C711 1.470(6) .
C211 C212 1.364(7) .
C211 C216 1.425(6) .
C212 C213 1.411(7) .
C212 H212 0.9500 .
C213 C214 1.349(6) .
C213 C217 1.547(6) .
C214 C215 1.385(6) .
C214 H214 0.9500 .
C215 C216 1.440(7) .
C215 C311 1.479(6) .
C216 C712 1.429(6) .
C217 C218 1.522(9) .
C217 C220 1.550(7) .
C217 C219 1.573(9) .
C218 H21A 0.9800 .
C218 H21B 0.9800 .
C218 H21C 0.9800 .
C219 H21D 0.9800 .
C219 H21E 0.9800 .
C219 H21F 0.9800 .
C220 H22A 0.9800 .
C220 H22B 0.9800 .
C220 H22C 0.9800 .
C311 C312 1.377(7) .
C311 C316 1.433(6) .
C312 C313 1.395(7) .
C312 H312 0.9500 .
C313 C314 1.364(7) .
C313 C317 1.545(8) .
C314 C315 1.431(7) .
C314 H314 0.9500 .
C315 C316 1.405(6) .
C315 C411 1.471(6) .
C316 C713 1.448(7) .
C317 C318 1.422(11) .
C317 C320 1.508(7) .
C317 C319 1.596(13) .
C318 H31A 0.9800 .
C318 H31B 0.9800 .
C318 H31C 0.9800 .
C319 H31D 0.9800 .
C319 H31E 0.9800 .
C319 H31F 0.9800 .
C320 H32A 0.9800 .
C320 H32B 0.9800 .
C320 H32C 0.9800 .
C411 C412 1.387(6) .
C411 C416 1.395(6) .
C412 C413 1.415(6) .
C412 H412 0.9500 .
C413 C414 1.375(6) .
C413 C417 1.530(6) .
C414 C415 1.421(6) .
C414 H414 0.9500 .
C415 C511 1.422(6) .
C415 C416 1.442(6) .
C416 C714 1.434(6) .
C417 C418 1.503(10) .
C417 C420 1.522(7) .
C417 C419 1.546(10) .
C418 H41A 0.9800 .
C418 H41B 0.9800 .
C418 H41C 0.9800 .
C419 H41D 0.9800 .
C419 H41E 0.9800 .
C419 H41F 0.9800 .
C420 H42A 0.9800 .
C420 H42B 0.9800 .
C420 H42C 0.9800 .
C511 C512 1.402(6) .
C511 C516 1.420(6) .
C512 C513 1.393(7) .
C512 H512 0.9500 .
C513 C514 1.417(6) .
C513 C517 1.529(6) .
C514 C515 1.393(6) .
C514 H514 0.9500 .
C515 C516 1.420(6) .
C515 C611 1.468(6) .
C516 C715 1.440(6) .
C517 C520 1.468(10) .
C517 C518 1.526(7) .
C517 C519 1.548(10) .
C518 H51A 0.9800 .
C518 H51B 0.9800 .
C518 H51C 0.9800 .
C519 H51D 0.9800 .
C519 H51E 0.9800 .
C519 H51F 0.9800 .
C520 H52A 0.9800 .
C520 H52B 0.9800 .
C520 H52C 0.9800 .
C611 C612 1.378(7) .
C611 C616 1.427(6) .
C612 C613 1.367(7) .
C612 H612 0.9500 .
C613 C614 1.358(7) .
C613 C617 1.556(8) .
C614 C615 1.383(7) .
C614 H614 0.9500 .
C615 C616 1.425(6) .
C616 C716 1.439(7) .
C617 C618 1.414(13) .
C617 C620 1.547(8) .
C617 C619 1.563(14) .
C618 H61A 0.9800 .
C618 H61B 0.9800 .
C618 H61C 0.9800 .
C619 H61D 0.9800 .
C619 H61E 0.9800 .
C619 H61F 0.9800 .
C620 H62A 0.9800 .
C620 H62B 0.9800 .
C620 H62C 0.9800 .
C711 C712 1.395(7) .
C711 C716 1.411(6) .
C712 C713 1.430(6) .
C713 C714 1.430(6) .
C714 C715 1.391(6) .
C715 C716 1.437(6) .
C811 C812 1.473(7) .
C811 H811 1.0000 .
C812 C813 1.351(7) .
C812 C812 1.380(10) 2_656
C813 C814 1.448(8) .
C813 H813 0.9500 .
C814 C814 1.329(12) 2_656
C814 H814 0.9500 .

loop_
_geom_torsion_atom_site_label_1
_geom_torsion_atom_site_label_2
_geom_torsion_atom_site_label_3
_geom_torsion_atom_site_label_4
_geom_torsion
_geom_torsion_site_symmetry_1
_geom_torsion_site_symmetry_4
C116 C111 C112 C113 3.7(8) . .
C615 C111 C112 C113 -174.4(5) . .
C111 C112 C113 C114 -4.9(8) . .
C111 C112 C113 C811 166.7(5) . 2_656
C112 C113 C114 C115 -2.9(8) . .
C811 C113 C114 C115 -175.3(5) 2_656 .
C112 C113 C114 C811 168.3(5) . .
C811 C113 C114 C811 -4.1(5) 2_656 .
C113 C114 C115 C116 11.5(7) . .
C811 C114 C115 C116 -157.8(5) . .
C113 C114 C115 C211 -171.5(5) . .
C811 C114 C115 C211 19.3(9) . .
C112 C111 C116 C115 5.2(8) . .
C615 C111 C116 C115 -176.7(5) . .
C112 C111 C116 C711 -172.6(5) . .
C615 C111 C116 C711 5.4(8) . .
C114 C115 C116 C111 -12.7(8) . .
C211 C115 C116 C111 170.1(5) . .
C114 C115 C116 C711 165.1(5) . .
C211 C115 C116 C711 -12.1(7) . .
C114 C115 C211 C212 22.8(8) . .
C116 C115 C211 C212 -160.1(5) . .
C114 C115 C211 C216 -160.0(5) . .
C116 C115 C211 C216 17.0(7) . .
C216 C211 C212 C213 6.3(8) . .
C115 C211 C212 C213 -176.6(5) . .
C211 C212 C213 C214 -0.3(9) . .
C211 C212 C213 C217 177.8(5) . .
C212 C213 C214 C215 -4.3(9) . .
C217 C213 C214 C215 177.7(6) . .
C213 C214 C215 C216 2.8(9) . .
C213 C214 C215 C311 -176.8(6) . .
C212 C211 C216 C712 166.2(5) . .
C115 C211 C216 C712 -11.0(7) . .
C212 C211 C216 C215 -7.5(7) . .
C115 C211 C216 C215 175.3(5) . .
C214 C215 C216 C211 3.1(7) . .
C311 C215 C216 C211 -177.3(5) . .
C214 C215 C216 C712 -170.4(5) . .
C311 C215 C216 C712 9.2(7) . .
C214 C213 C217 C218 -126.5(6) . .
C212 C213 C217 C218 55.5(7) . .
C214 C213 C217 C220 -1.3(9) . .
C212 C213 C217 C220 -179.3(6) . .
C214 C213 C217 C219 112.5(6) . .
C212 C213 C217 C219 -65.5(6) . .
C214 C215 C311 C312 -7.6(9) . .
C216 C215 C311 C312 172.8(5) . .
C214 C215 C311 C316 172.0(5) . .
C216 C215 C311 C316 -7.6(7) . .
C316 C311 C312 C313 -2.7(10) . .
C215 C311 C312 C313 176.9(6) . .
C311 C312 C313 C314 2.3(11) . .
C311 C312 C313 C317 -179.4(6) . .
C312 C313 C314 C315 0.1(11) . .
C317 C313 C314 C315 -178.2(6) . .
C313 C314 C315 C316 -2.0(10) . .
C313 C314 C315 C411 -179.8(6) . .
C314 C315 C316 C311 1.6(9) . .
C411 C315 C316 C311 179.4(5) . .
C314 C315 C316 C713 -179.6(5) . .
C411 C315 C316 C713 -1.7(8) . .
C312 C311 C316 C315 0.7(8) . .
C215 C311 C316 C315 -178.9(5) . .
C312 C311 C316 C713 -178.1(5) . .
C215 C311 C316 C713 2.3(8) . .
C314 C313 C317 C318 -128.3(8) . .
C312 C313 C317 C318 53.4(10) . .
C314 C313 C317 C320 1.8(12) . .
C312 C313 C317 C320 -176.5(7) . .
C314 C313 C317 C319 115.4(8) . .
C312 C313 C317 C319 -62.9(9) . .
C316 C315 C411 C412 177.0(5) . .
C314 C315 C411 C412 -5.2(9) . .
C316 C315 C411 C416 -0.7(8) . .
C314 C315 C411 C416 177.1(5) . .
C416 C411 C412 C413 -3.1(9) . .
C315 C411 C412 C413 179.2(5) . .
C411 C412 C413 C414 0.8(9) . .
C411 C412 C413 C417 -176.3(6) . .
C412 C413 C414 C415 2.0(9) . .
C417 C413 C414 C415 178.9(5) . .
C413 C414 C415 C511 178.6(5) . .
C413 C414 C415 C416 -2.3(8) . .
C412 C411 C416 C714 -176.3(5) . .
C315 C411 C416 C714 1.5(8) . .
C412 C411 C416 C415 2.7(8) . .
C315 C411 C416 C415 -179.6(5) . .
C511 C415 C416 C411 179.0(5) . .
C414 C415 C416 C411 -0.1(8) . .
C511 C415 C416 C714 -2.1(7) . .
C414 C415 C416 C714 178.9(5) . .
C414 C413 C417 C418 -117.5(7) . .
C412 C413 C417 C418 59.4(8) . .
C414 C413 C417 C420 -1.1(9) . .
C412 C413 C417 C420 175.7(6) . .
C414 C413 C417 C419 126.2(7) . .
C412 C413 C417 C419 -56.9(8) . .
C414 C415 C511 C512 -1.0(8) . .
C416 C415 C511 C512 -180.0(5) . .
C414 C415 C511 C516 179.5(5) . .
C416 C415 C511 C516 0.5(8) . .
C415 C511 C512 C513 177.2(5) . .
C516 C511 C512 C513 -3.2(8) . .
C511 C512 C513 C514 4.0(8) . .
C511 C512 C513 C517 178.5(5) . .
C512 C513 C514 C515 -2.7(8) . .
C517 C513 C514 C515 -177.4(5) . .
C513 C514 C515 C516 0.7(8) . .
C513 C514 C515 C611 -179.2(5) . .
C512 C511 C516 C515 0.9(8) . .
C415 C511 C516 C515 -179.5(5) . .
C512 C511 C516 C715 -177.7(5) . .
C415 C511 C516 C715 1.8(7) . .
C514 C515 C516 C511 0.3(8) . .
C611 C515 C516 C511 -179.8(5) . .
C514 C515 C516 C715 178.9(5) . .
C611 C515 C516 C715 -1.2(8) . .
C512 C513 C517 C520 125.5(6) . .
C514 C513 C517 C520 -60.2(7) . .
C512 C513 C517 C518 6.7(8) . .
C514 C513 C517 C518 -179.0(5) . .
C512 C513 C517 C519 -113.6(7) . .
C514 C513 C517 C519 60.7(7) . .
C514 C515 C611 C612 2.9(9) . .
C516 C515 C611 C612 -177.0(5) . .
C514 C515 C611 C616 -175.6(5) . .
C516 C515 C611 C616 4.5(8) . .
C616 C611 C612 C613 1.7(10) . .
C515 C611 C612 C613 -176.8(6) . .
C611 C612 C613 C614 -0.3(11) . .
C611 C612 C613 C617 -176.5(7) . .
C612 C613 C614 C615 0.4(11) . .
C617 C613 C614 C615 176.3(7) . .
C613 C614 C615 C616 -1.9(10) . .
C613 C614 C615 C111 176.9(6) . .
C112 C111 C615 C614 -9.0(9) . .
C116 C111 C615 C614 173.0(6) . .
C112 C111 C615 C616 169.8(5) . .
C116 C111 C615 C616 -8.2(8) . .
C612 C611 C616 C615 -3.0(9) . .
C515 C611 C616 C615 175.5(5) . .
C612 C611 C616 C716 177.8(5) . .
C515 C611 C616 C716 -3.7(8) . .
C614 C615 C616 C611 3.1(9) . .
C111 C615 C616 C611 -175.7(5) . .
C614 C615 C616 C716 -177.7(5) . .
C111 C615 C616 C716 3.5(8) . .
C614 C613 C617 C618 -128.0(8) . .
C612 C613 C617 C618 48.0(11) . .
C614 C613 C617 C620 2.3(13) . .
C612 C613 C617 C620 178.3(8) . .
C614 C613 C617 C619 114.5(8) . .
C612 C613 C617 C619 -69.5(9) . .
C111 C116 C711 C712 179.0(5) . .
C115 C116 C711 C712 1.2(7) . .
C111 C116 C711 C716 2.1(7) . .
C115 C116 C711 C716 -175.7(5) . .
C716 C711 C712 C216 -177.8(5) . .
C116 C711 C712 C216 5.4(7) . .
C716 C711 C712 C713 0.5(7) . .
C116 C711 C712 C713 -176.4(4) . .
C211 C216 C712 C711 -0.3(8) . .
C215 C216 C712 C711 173.1(5) . .
C211 C216 C712 C713 -178.6(5) . .
C215 C216 C712 C713 -5.2(7) . .
C711 C712 C713 C714 0.8(7) . .
C216 C712 C713 C714 179.1(5) . .
C711 C712 C713 C316 -178.9(5) . .
C216 C712 C713 C316 -0.6(7) . .
C315 C316 C713 C712 -176.8(5) . .
C311 C316 C713 C712 2.0(7) . .
C315 C316 C713 C714 3.4(8) . .
C311 C316 C713 C714 -177.8(5) . .
C712 C713 C714 C715 -2.4(7) . .
C316 C713 C714 C715 177.3(5) . .
C712 C713 C714 C416 177.6(5) . .
C316 C713 C714 C416 -2.6(7) . .
C411 C416 C714 C715 -179.7(5) . .
C415 C416 C714 C715 1.3(8) . .
C411 C416 C714 C713 0.2(8) . .
C415 C416 C714 C713 -178.7(5) . .
C713 C714 C715 C716 2.8(8) . .
C416 C714 C715 C716 -177.3(5) . .
C713 C714 C715 C516 -179.0(5) . .
C416 C714 C715 C516 0.9(8) . .
C511 C516 C715 C714 -2.5(7) . .
C515 C516 C715 C714 178.8(5) . .
C511 C516 C715 C716 175.7(5) . .
C515 C516 C715 C716 -2.9(7) . .
C712 C711 C716 C715 -0.1(7) . .
C116 C711 C716 C715 176.7(5) . .
C712 C711 C716 C616 176.3(5) . .
C116 C711 C716 C616 -6.8(8) . .
C714 C715 C716 C711 -1.5(8) . .
C516 C715 C716 C711 -179.8(5) . .
C714 C715 C716 C616 -178.0(5) . .
C516 C715 C716 C616 3.7(8) . .
C611 C616 C716 C711 -176.8(5) . .
C615 C616 C716 C711 4.0(8) . .
C611 C616 C716 C715 -0.4(8) . .
C615 C616 C716 C715 -179.6(5) . .
C115 C114 C811 C812 116.9(6) . .
C113 C114 C811 C812 -53.4(5) . .
C115 C114 C811 C113 -130.5(5) . 2_656
C113 C114 C811 C113 59.2(5) . 2_656
C113 C811 C812 C813 124.3(5) 2_656 .
C114 C811 C812 C813 -122.1(5) . .
C113 C811 C812 C812 -53.3(6) 2_656 2_656
C114 C811 C812 C812 60.4(6) . 2_656
C812 C812 C813 C814 1.3(8) 2_656 .
C811 C812 C813 C814 -176.0(4) . .
C812 C813 C814 C814 -3.7(9) . 2_656
